data_1575853
loop_
_publ_author_name
'Fu, Wei'
'Simon, Martin'
'Golz, Christopher'
'Alcarazo, Manuel'

_publ_section_title
;
 Enantioselective synthesis and racemization dynamics of
 trithia[5]helicenes derived from the
 dithieno[2,3-<i>b</i>:3',2'-<i>d</i>]-thiophene unit.
;
_journal_issue 41
_journal_name_full 'Chemical science'
_journal_page_first 19172
_journal_page_last 19177
_journal_paper_doi 10.1039/d5sc06132f
_journal_volume 16
_journal_year 2025
_chemical_absolute_configuration ad
_chemical_formula_moiety 'C H2 Cl2, 2(C38 H18 F6 S3)'
_chemical_formula_sum 'C77 H38 Cl2 F12 S6'
_chemical_formula_weight 1454.33
_space_group_crystal_system monoclinic
_space_group_IT_number 4
_space_group_name_Hall 'P 2yb'
_space_group_name_H-M_alt 'P 1 21 1'
_atom_sites_solution_hydrogens geom
_atom_sites_solution_primary dual
_audit_creation_date 2023-11-22
_audit_creation_method
;FinalCif V130 by Daniel Kratzert, Freiburg 2023, 
https://dkratzert.de/finalcif.html
;
_audit_update_record
;
2025-08-08 deposited with the CCDC.	2025-09-11 downloaded from the CCDC.
;
_cell_angle_alpha 90
_cell_angle_beta 97.027(2)
_cell_angle_gamma 90
_cell_formula_units_Z 2
_cell_length_a 16.6491(5)
_cell_length_b 7.9062(2)
_cell_length_c 24.9766(8)
_cell_measurement_reflns_used 5749
_cell_measurement_temperature 100.00
_cell_measurement_theta_max 78.678
_cell_measurement_theta_min 3.027
_cell_volume 3263.00(17)
_computing_cell_refinement 'SAINT V8.40B (?, 2016)'
_computing_data_collection 'Bruker BIS V6.2.15/2021-03-16 and APEX4 2022.1-1'
_computing_data_reduction 'SAINT V8.40B (?, 2016)'
_computing_molecular_graphics 'Olex2 1.5 (Dolomanov et al., 2009)'
_computing_publication_material 'Olex2 1.5 (Dolomanov et al., 2009)'
_computing_structure_refinement 'XL  (Sheldrick, 2008)'
_computing_structure_solution 'XT  (Sheldrick, 2015)'
_diffrn_ambient_environment N~2~
_diffrn_ambient_temperature 100.00
_diffrn_detector CPAD
_diffrn_detector_area_resol_mean 7.41
_diffrn_detector_type 'Bruker PHOTON III'
_diffrn_measured_fraction_theta_full 0.998
_diffrn_measured_fraction_theta_max 0.980
_diffrn_measurement_device 'four-circle diffractometer'
_diffrn_measurement_device_type 'Bruker D8 VENTURE dual wavelength Mo/Cu'
_diffrn_measurement_method '\w and \f scans'
_diffrn_measurement_specimen_support 'MiTeGen micromount'
_diffrn_radiation_monochromator 'mirror optics'
_diffrn_radiation_probe x-ray
_diffrn_radiation_type CuK\a
_diffrn_radiation_wavelength 1.54178
_diffrn_reflns_av_R_equivalents 0.0637
_diffrn_reflns_av_unetI/netI 0.0368
_diffrn_reflns_Laue_measured_fraction_full 0.998
_diffrn_reflns_Laue_measured_fraction_max 0.980
_diffrn_reflns_limit_h_max 21
_diffrn_reflns_limit_h_min -21
_diffrn_reflns_limit_k_max 9
_diffrn_reflns_limit_k_min -9
_diffrn_reflns_limit_l_max 31
_diffrn_reflns_limit_l_min -31
_diffrn_reflns_number 13383
_diffrn_reflns_point_group_measured_fraction_full 0.988
_diffrn_reflns_point_group_measured_fraction_max 0.949
_diffrn_reflns_theta_full 67.679
_diffrn_reflns_theta_max 78.779
_diffrn_reflns_theta_min 2.674
_diffrn_source 'microfocus sealed X-ray tube'
_diffrn_source_current 1.0
_diffrn_source_power 0.05
_diffrn_source_type 'Incoatec I\ms'
_diffrn_source_voltage 50.0
_diffrn_standards_number 0
_exptl_absorpt_coefficient_mu 3.385
_exptl_absorpt_correction_T_max 0.754205
_exptl_absorpt_correction_T_min 0.603796
_exptl_absorpt_correction_type multi-scan
_exptl_absorpt_process_details
;
 TWINABS-2012/1 (Bruker,2012) was used for absorption correction.
 
For component 1:
 wR2(int) was 0.0870 before and 0.0577 after correction.
 
For component 2:
 wR2(int) was 0.0953 before and 0.0619 after correction.
 The Ratio of minimum to maximum transmission is 0.56.

Final HKLF 4 output contains 98840 reflections, Rint = 0.0637
 (67179 with I > 3sig(I), Rint = 0.0578)
;
_exptl_crystal_colour colourless
_exptl_crystal_colour_primary colourless
_exptl_crystal_density_diffrn 1.480
_exptl_crystal_description plate
_exptl_crystal_F_000 1476
_exptl_crystal_recrystallization_method 'from a mixture of dichloromethane and hexane.'
_exptl_crystal_size_max 0.189
_exptl_crystal_size_mid 0.157
_exptl_crystal_size_min 0.033
_refine_diff_density_max 0.212
_refine_diff_density_min -0.205
_refine_diff_density_rms 0.044
_refine_ls_abs_structure_details
;
 Flack x determined using 5365 quotients [(I+)-(I-)]/[(I+)+(I-)]
 (Parsons, Flack and Wagner, Acta Cryst. B69 (2013) 249-259).
;
_refine_ls_abs_structure_Flack 0.008(9)
_refine_ls_extinction_method none
_refine_ls_goodness_of_fit_ref 1.032
_refine_ls_hydrogen_treatment constr
_refine_ls_matrix_type full
_refine_ls_number_parameters 1119
_refine_ls_number_reflns 13383
_refine_ls_number_restraints 357
_refine_ls_restrained_S_all 1.046
_refine_ls_R_factor_all 0.0410
_refine_ls_R_factor_gt 0.0384
_refine_ls_shift/su_max 0.001
_refine_ls_shift/su_mean 0.000
_refine_ls_structure_factor_coef Fsqd
_refine_ls_weighting_details 'w=1/[\s^2^(Fo^2^)+(0.0640P)^2^+0.6205P] where P=(Fo^2^+2Fc^2^)/3'
_refine_ls_weighting_scheme calc
_refine_ls_wR_factor_gt 0.0994
_refine_ls_wR_factor_ref 0.1022
_reflns_Friedel_coverage 0.803
_reflns_Friedel_fraction_full 0.977
_reflns_Friedel_fraction_max 0.913
_reflns_number_gt 12799
_reflns_number_total 13383
_reflns_threshold_expression 'I > 2\s(I)'
_twin_special_details 'The data was integrated as a 2-component twin.'
_twin_individual_id 2
_twin_individual_twin_matrix_11 0.00038
_twin_individual_twin_matrix_12 -0.00021
_twin_individual_twin_matrix_13 -1.00004
_twin_individual_twin_matrix_21 -1.0
_twin_individual_twin_matrix_22 0.0001
_twin_individual_twin_matrix_23 -7e-05
_twin_individual_twin_matrix_31 0.00091
_twin_individual_twin_matrix_32 1.00004
_twin_individual_twin_matrix_33 0.36703
_cod_data_source_file d5sc06132f2.cif
_cod_data_source_block cu_2158_cg_0m_4
_cod_depositor_comments 'Adding full bibliography for 1575851--1575858.cif.'
_cod_database_code 1575853
_olex2_refinement_description
;
1. Twinned data refinement
 Scales: 0.6349(13)
 0.3651(13)
2. Fixed Uiso
 At 1.2 times of:
  All C(H) groups, All C(H,H) groups
3. Restrained distances
 Cl2F-C1SF = Cl1F-C1SF
 1.771 with sigma of 0.01
 Cl1D-C1SD = Cl2D-C1SD
 1.771 with sigma of 0.01
 Cl1D-Cl2D
 2.916 with sigma of 0.03
 Cl2B-C1SB = Cl1B-C1SB
 1.771 with sigma of 0.01
 Cl2B-Cl1B
 2.916 with sigma of 0.03
 Cl2F-Cl1F
 2.916 with sigma of 0.03
 Cl2E-C1SE = Cl1E-C1SE
 1.771 with sigma of 0.01
 Cl2E-Cl1E
 2.916 with sigma of 0.03
 Cl1S-C1SA = Cl2S-C1SA
 1.771 with sigma of 0.01
 Cl1S-Cl2S
 2.916 with sigma of 0.03
 Cl2C-C1SC = Cl1C-C1SC
 1.771 with sigma of 0.01
 Cl2C-Cl1C
 2.916 with sigma of 0.03
 F4A-C30 \\sim F4B-C30
 with sigma of 0.02
 F6A-C30 \\sim F6B-C30
 with sigma of 0.02
 F5A-C30 \\sim F5B-C30
 with sigma of 0.02
 F5B-F4B \\sim F4B-F6B \\sim F6B-F5B
 with sigma of 0.02
 F5A-F6A \\sim F6A-F4A \\sim F4A-F5A
 with sigma of 0.02
 F10A-C67A \\sim F10B-C67B
 with sigma of 0.02
 C64-C67A \\sim C64-C67B
 with sigma of 0.02
 F11A-C67A \\sim F11B-C67B
 with sigma of 0.02
 F12A-C67A \\sim F12B-C67B
 with sigma of 0.02
 F10A-C64 \\sim F10B-C64
 with sigma of 0.04
 F10A-F11A \\sim F10B-F11B
 with sigma of 0.04
 F10A-F12A \\sim F10B-F12B
 with sigma of 0.04
 C64-F11A \\sim C64-F11B
 with sigma of 0.04
 C64-F12A \\sim C64-F12B
 with sigma of 0.04
 F11A-F12A \\sim F11B-F12B
 with sigma of 0.04
 F8A-C53 \\sim F8B-C53
 with sigma of 0.02
 F7A-C53 \\sim F7B-C53
 with sigma of 0.02
 F9A-C53 \\sim F9B-C53
 with sigma of 0.02
 F1A-C21 \\sim F3B-C21
 with sigma of 0.02
 F3A-C21 \\sim F2B-C21
 with sigma of 0.02
 F2A-C21 \\sim F1B-C21
 with sigma of 0.02
4. Uiso/Uaniso restraints and constraints
Cl1D \\sim Cl2D \\sim C1SD: within 2A with sigma of 0.04 and sigma for terminal
atoms of 0.08 within 2A
Cl1B \\sim Cl2B \\sim C1SB: within 2A with sigma of 0.04 and sigma for terminal
atoms of 0.08 within 2A
Cl1F \\sim Cl2F \\sim C1SF: within 2A with sigma of 0.04 and sigma for terminal
atoms of 0.08 within 2A
Cl1E \\sim Cl2E \\sim C1SE: within 2A with sigma of 0.04 and sigma for terminal
atoms of 0.08 within 2A
Cl1S \\sim Cl2S \\sim C1SA: within 2A with sigma of 0.04 and sigma for terminal
atoms of 0.08 within 2A
Cl1C \\sim Cl2C \\sim C1SC: within 2A with sigma of 0.04 and sigma for terminal
atoms of 0.08 within 2A
C67A \\sim C67B: within 2A with sigma of 0.01 and sigma for terminal atoms of
0.02 within 2A
Uanis(C1SD) \\sim Ueq: with sigma of 0.025 and sigma for terminal atoms of 0.03
Uanis(C1SB) \\sim Ueq: with sigma of 0.01 and sigma for terminal atoms of 0.02
Uanis(C1SC) \\sim Ueq: with sigma of 0.015 and sigma for terminal atoms of 0.03
Uanis(C1SA) \\sim Ueq: with sigma of 0.02 and sigma for terminal atoms of 0.04
5. Rigid body (RIGU) restrains
 Cl1D, Cl2D, C1SD
 with sigma for 1-2 distances of 0.004 and sigma for 1-3 distances of 0.004
 Cl1B, Cl2B, C1SB
 with sigma for 1-2 distances of 0.001 and sigma for 1-3 distances of 0.002
 Cl1B, Cl2B, C1SB, H1SA, H1SB
 with sigma for 1-2 distances of 0.001 and sigma for 1-3 distances of 0.002
 F4A, F5A, F6A, C30
 with sigma for 1-2 distances of 0.001 and sigma for 1-3 distances of 0.002
 F4B, F5B, F6B, C30
 with sigma for 1-2 distances of 0.001 and sigma for 1-3 distances of 0.002
 Cl1E, Cl2E, C1SE
 with sigma for 1-2 distances of 0.004 and sigma for 1-3 distances of 0.004
 Cl1S, Cl2S, C1SA
 with sigma for 1-2 distances of 0.004 and sigma for 1-3 distances of 0.004
 Cl1C, Cl2C, C1SC
 with sigma for 1-2 distances of 0.004 and sigma for 1-3 distances of 0.004
 Cl1F, Cl2F, C1SF
 with sigma for 1-2 distances of 0.001 and sigma for 1-3 distances of 0.002
 F10A, F11A, F12A, C64, C67A
 with sigma for 1-2 distances of 0.01 and sigma for 1-3 distances of 0.02
 F10B, F11B, F12B, C64, C67B
 with sigma for 1-2 distances of 0.01 and sigma for 1-3 distances of 0.02
 F7A, F8A, F9A, C53
 with sigma for 1-2 distances of 0.001 and sigma for 1-3 distances of 0.002
 F7B, F8B, F9B, C53
 with sigma for 1-2 distances of 0.001 and sigma for 1-3 distances of 0.002
 Cl1C, Cl2C, C1SC, H1SC, H1SD
 with sigma for 1-2 distances of 0.001 and sigma for 1-3 distances of 0.002
 Cl1E, Cl2E, C1SE, H1SG, H1SH
 with sigma for 1-2 distances of 0.001 and sigma for 1-3 distances of 0.002
 Cl1S, Cl2S, C1SA, H1SK, H1SL
 with sigma for 1-2 distances of 0.001 and sigma for 1-3 distances of 0.002
 Cl1F, Cl2F, C1SF, H1SI, H1SJ
 with sigma for 1-2 distances of 0.001 and sigma for 1-3 distances of 0.002
 F1A, F2A, F3A, C21
 with sigma for 1-2 distances of 0.001 and sigma for 1-3 distances of 0.002
 F1B, F2B, F3B, C21
 with sigma for 1-2 distances of 0.001 and sigma for 1-3 distances of 0.002
6. Others
 1*[Sof(Cl1S)+Sof(Cl2S)+Sof(C1SA)+Sof(H1SK)+Sof(H1SL)]+1*[Sof(Cl2B)+Sof(Cl1B)+
 Sof(C1SB)+Sof(H1SA)+Sof(H1SB)]+1*[Sof(Cl2C)+Sof(Cl1C)+Sof(C1SC)+Sof(H1SC)+
 Sof(H1SD)]+1*[Sof(Cl1D)+Sof(Cl2D)+Sof(C1SD)+Sof(H1SE)+Sof(H1SF)]+1*[Sof(Cl2E)+
 Sof(Cl1E)+Sof(C1SE)+Sof(H1SG)+Sof(H1SH)]+1*[Sof(Cl2F)+Sof(Cl1F)+Sof(C1SF)+
 Sof(H1SI)+Sof(H1SJ)]=1 with esd of 0.0001
 Sof(Cl1S)=Sof(Cl2S)=Sof(C1SA)=Sof(H1SK)=Sof(H1SL)=FVAR(1)
 Sof(Cl2B)=Sof(Cl1B)=Sof(C1SB)=Sof(H1SA)=Sof(H1SB)=FVAR(2)
 Sof(Cl2C)=Sof(Cl1C)=Sof(C1SC)=Sof(H1SC)=Sof(H1SD)=FVAR(3)
 Sof(Cl1D)=Sof(Cl2D)=Sof(C1SD)=Sof(H1SE)=Sof(H1SF)=FVAR(4)
 Sof(Cl2E)=Sof(Cl1E)=Sof(C1SE)=Sof(H1SG)=Sof(H1SH)=FVAR(5)
 Sof(Cl2F)=Sof(Cl1F)=Sof(C1SF)=Sof(H1SI)=Sof(H1SJ)=FVAR(6)
 Sof(F10B)=Sof(F11B)=Sof(F12B)=Sof(C67B)=1-FVAR(7)
 Sof(F10A)=Sof(F11A)=Sof(F12A)=Sof(C67A)=FVAR(7)
 Sof(F4B)=Sof(F5B)=Sof(F6B)=1-FVAR(8)
 Sof(F4A)=Sof(F5A)=Sof(F6A)=FVAR(8)
 Sof(F7B)=Sof(F8B)=Sof(F9B)=1-FVAR(9)
 Sof(F7A)=Sof(F8A)=Sof(F9A)=FVAR(9)
 Sof(F1B)=Sof(F2B)=Sof(F3B)=1-FVAR(10)
 Sof(F1A)=Sof(F2A)=Sof(F3A)=FVAR(10)
7.a Free rotating group:
 Cl2B(Cl1B,C1SB), Cl2C(Cl1C,C1SC), Cl1D(Cl2D,C1SD), Cl2E(Cl1E,C1SE), Cl2F(Cl1F,
 C1SF), Cl1S(Cl2S,C1SA)
7.b Secondary CH2 refined with riding coordinates:
 C1SB(H1SA,H1SB), C1SC(H1SC,H1SD), C1SD(H1SE,H1SF), C1SE(H1SG,H1SH), C1SF(H1SI,
 H1SJ), C1SA(H1SK,H1SL)
7.c Aromatic/amide H refined with riding coordinates:
 C8(H8), C9(H9), C10(H10), C11(H11), C13(H13), C16(H16), C17(H17), C19(H19),
 C20(H20), C25(H25), C26(H26), C28(H28), C29(H29), C31(H31), C35(H35), C36(H36),
  C37(H37), C38(H38), C45(H45), C48(H48), C49(H49), C51(H51), C52(H52),
 C54(H54), C55(H55), C56(H56), C57(H57), C62(H62), C63(H63), C65(H65), C66(H66),
  C68(H68), C71(H71), C72(H72), C73(H73), C74(H74)
;
_olex2_submission_special_instructions 'No special instructions were received'
_shelx_shelxl_version_number 2018/3
_shelx_space_group_comment
;
The symmetry employed for this shelxl refinement is uniquely defined
by the following loop, which should always be used as a source of
symmetry information in preference to the above space-group names.
They are only intended as comments.
;
_shelx_estimated_absorpt_t_min 0.567
_shelx_estimated_absorpt_t_max 0.896
_diffrn_measurement_ambient_temperature_device_make 'Oxford Cryostream 800'

loop_
_space_group_symop_operation_xyz
'x, y, z'
'-x, y+1/2, -z'

loop_
_atom_site_label
_atom_site_type_symbol
_atom_site_fract_x
_atom_site_fract_y
_atom_site_fract_z
_atom_site_U_iso_or_equiv
_atom_site_adp_type
_atom_site_occupancy
_atom_site_site_symmetry_order
_atom_site_calc_flag
_atom_site_refinement_flags_posn
_atom_site_refinement_flags_adp
_atom_site_refinement_flags_occupancy
_atom_site_disorder_assembly
_atom_site_disorder_group
Cl2B Cl 0.2836(12) 0.524(3) 0.9647(14) 0.117(8) Uani 0.120(4) 1 d DG U P A 3
Cl1B Cl 0.4437(13) 0.676(3) 0.9865(6) 0.085(5) Uani 0.120(4) 1 d DG U P A 3
C1SB C 0.357(2) 0.610(8) 1.0149(9) 0.059(12) Uani 0.120(4) 1 d DG U P A 3
H1SA H 0.333221 0.708198 1.032184 0.070 Uiso 0.120(4) 1 calc R U P A 3
H1SB H 0.372297 0.524324 1.043128 0.070 Uiso 0.120(4) 1 calc R U P A 3
Cl2C Cl 0.3055(19) 0.432(4) 0.8762(11) 0.124(11) Uani 0.116(4) 1 d DG U P B 4
Cl1C Cl 0.3827(14) 0.661(3) 0.9583(8) 0.102(7) Uani 0.116(4) 1 d DG U P B 4
C1SC C 0.291(2) 0.564(14) 0.932(4) 0.14(3) Uani 0.116(4) 1 d DG U P B 4
H1SC H 0.250357 0.651735 0.919967 0.171 Uiso 0.116(4) 1 calc R U P B 4
H1SD H 0.270021 0.495394 0.960274 0.171 Uiso 0.116(4) 1 calc R U P B 4
Cl1D Cl 0.3994(16) 0.591(4) 0.9021(9) 0.177(9) Uani 0.227(5) 1 d DG U P C 5
Cl2D Cl 0.354(2) 0.605(6) 1.0111(9) 0.29(2) Uani 0.227(5) 1 d DG U P C 5
C1SD C 0.433(3) 0.638(15) 0.9710(12) 0.18(4) Uani 0.227(5) 1 d DG U P C 5
H1SE H 0.478969 0.564083 0.983979 0.215 Uiso 0.227(5) 1 calc R U P C 5
H1SF H 0.450920 0.756712 0.974346 0.215 Uiso 0.227(5) 1 calc R U P C 5
Cl2E Cl 0.300(4) 0.536(8) 0.8604(10) 0.27(2) Uani 0.167(5) 1 d DG U P D 6
Cl1E Cl 0.329(2) 0.541(5) 0.9779(10) 0.181(16) Uani 0.167(5) 1 d DG U P D 6
C1SE C 0.261(4) 0.484(18) 0.9211(14) 0.20(4) Uani 0.167(5) 1 d DG U P D 6
H1SG H 0.208623 0.543266 0.922306 0.241 Uiso 0.167(5) 1 calc R U P D 6
H1SH H 0.250068 0.360406 0.921950 0.241 Uiso 0.167(5) 1 calc R U P D 6
Cl2F Cl 0.3473(12) 0.459(2) 0.9400(10) 0.144(7) Uani 0.201(5) 1 d DG U P E 8
Cl1F Cl 0.456(3) 0.710(7) 0.995(2) 0.38(3) Uani 0.201(5) 1 d DG U P E 8
C1SF C 0.4497(14) 0.513(12) 0.961(6) 0.33(5) Uani 0.201(5) 1 d DG U P E 8
H1SI H 0.474945 0.424598 0.985934 0.391 Uiso 0.201(5) 1 calc R U P E 8
H1SJ H 0.479936 0.519522 0.929751 0.391 Uiso 0.201(5) 1 calc R U P E 8
Cl1S Cl 0.4276(10) 0.575(3) 0.9309(6) 0.105(5) Uani 0.168(4) 1 d DG U P F 2
Cl2S Cl 0.2655(10) 0.430(3) 0.9148(9) 0.127(8) Uani 0.168(4) 1 d DG U P F 2
C1SA C 0.3389(14) 0.545(5) 0.8846(7) 0.071(10) Uani 0.168(4) 1 d DG U P F 2
H1SK H 0.316347 0.656179 0.872468 0.086 Uiso 0.168(4) 1 calc R U P F 2
H1SL H 0.352843 0.482874 0.852556 0.086 Uiso 0.168(4) 1 calc R U P F 2
S1 S 0.76855(6) 0.21626(15) 0.78901(5) 0.0383(2) Uani 1 1 d . . . . .
S2 S 0.74078(6) 0.22567(16) 0.66250(4) 0.0372(2) Uani 1 1 d . . . . .
S3 S 0.84290(6) 0.29022(15) 0.56708(4) 0.0359(2) Uani 1 1 d . . . . .
F1A F 1.1183(12) -0.220(2) 0.8815(13) 0.056(3) Uani 0.70(5) 1 d D . P G 1
F1B F 1.2273(13) -0.149(7) 0.8692(16) 0.083(9) Uani 0.30(5) 1 d D . P G 2
F2A F 1.2277(6) -0.0809(19) 0.8859(5) 0.066(3) Uani 0.70(5) 1 d D . P G 1
F2B F 1.159(4) 0.036(3) 0.9063(9) 0.087(9) Uani 0.30(5) 1 d D . P G 2
F3A F 1.1225(9) 0.0397(13) 0.9066(4) 0.060(2) Uani 0.70(5) 1 d D . P G 1
F3B F 1.101(3) -0.201(5) 0.881(3) 0.053(6) Uani 0.30(5) 1 d D . P G 2
F4A F 1.2488(11) 0.811(4) 0.6689(10) 0.059(5) Uani 0.36(3) 1 d D . P H 1
F4B F 1.2350(5) 0.8592(15) 0.6766(5) 0.0454(18) Uani 0.64(3) 1 d D . P H 2
F5A F 1.1965(19) 0.6341(16) 0.6088(10) 0.063(5) Uani 0.36(3) 1 d D . P H 1
F5B F 1.2323(8) 0.6277(9) 0.6336(7) 0.064(3) Uani 0.64(3) 1 d D . P H 2
F6A F 1.1367(13) 0.864(2) 0.6201(8) 0.042(3) Uani 0.36(3) 1 d D . P H 1
F6B F 1.1431(9) 0.822(2) 0.6105(5) 0.063(3) Uani 0.64(3) 1 d D . P H 2
C1 C 0.7980(2) 0.2341(7) 0.72537(18) 0.0360(9) Uani 1 1 d . . . . .
C2 C 0.8792(2) 0.2684(6) 0.72465(17) 0.0322(8) Uani 1 1 d . . . . .
C3 C 0.8988(2) 0.2607(6) 0.66961(17) 0.0320(8) Uani 1 1 d . . . . .
C4 C 0.8285(2) 0.2582(6) 0.63339(18) 0.0346(9) Uani 1 1 d . . . . .
C5 C 0.9694(2) 0.2543(6) 0.64073(16) 0.0307(8) Uani 1 1 d . . . . .
C6 C 0.9477(2) 0.2873(6) 0.58587(17) 0.0333(9) Uani 1 1 d . . . . .
C7 C 1.0046(3) 0.3093(6) 0.54822(17) 0.0329(9) Uani 1 1 d . . . . .
C8 C 0.9838(3) 0.3568(6) 0.49389(18) 0.0364(9) Uani 1 1 d . . . . .
H8 H 0.928566 0.372503 0.480133 0.044 Uiso 1 1 calc R U . . .
C9 C 1.0422(3) 0.3802(7) 0.46103(18) 0.0402(10) Uani 1 1 d . . . . .
H9 H 1.027510 0.414137 0.424671 0.048 Uiso 1 1 calc R U . . .
C10 C 1.1253(3) 0.3543(7) 0.48064(18) 0.0396(10) Uani 1 1 d . . . . .
H10 H 1.165769 0.370400 0.457446 0.048 Uiso 1 1 calc R U . . .
C11 C 1.1464(3) 0.3060(7) 0.53313(19) 0.0406(10) Uani 1 1 d . . . . .
H11 H 1.201787 0.287705 0.546025 0.049 Uiso 1 1 calc R U . . .
C12 C 1.0872(3) 0.2829(7) 0.56841(17) 0.0351(9) Uani 1 1 d . . . . .
C13 C 1.1081(2) 0.2278(7) 0.62262(17) 0.0345(9) Uani 1 1 d . . . . .
H13 H 1.163181 0.202533 0.634437 0.041 Uiso 1 1 calc R U . . .
C14 C 1.0528(2) 0.2093(6) 0.65859(16) 0.0304(8) Uani 1 1 d . . . . .
C15 C 1.0771(2) 0.1305(6) 0.71235(16) 0.0304(8) Uani 1 1 d . . . . .
C16 C 1.0261(3) 0.0232(6) 0.73660(17) 0.0330(8) Uani 1 1 d . . . . .
H16 H 0.974062 -0.002307 0.718393 0.040 Uiso 1 1 calc R U . . .
C17 C 1.0500(3) -0.0474(6) 0.78706(18) 0.0343(9) Uani 1 1 d . . . . .
H17 H 1.014289 -0.119295 0.803396 0.041 Uiso 1 1 calc R U . . .
C18 C 1.1272(3) -0.0115(7) 0.81357(17) 0.0383(9) Uani 1 1 d . . . . .
C19 C 1.1800(3) 0.0868(6) 0.78869(19) 0.0385(10) Uani 1 1 d . . . . .
H19 H 1.233218 0.106361 0.806061 0.046 Uiso 1 1 calc R U . . .
C20 C 1.1561(3) 0.1575(6) 0.73851(17) 0.0340(9) Uani 1 1 d . . . . .
H20 H 1.193096 0.224484 0.721600 0.041 Uiso 1 1 calc R U . . .
C21 C 1.1501(4) -0.0745(8) 0.8697(2) 0.0512(10) Uani 1 1 d D . . . .
C22 C 0.9180(3) 0.3104(6) 0.77828(17) 0.0317(8) Uani 1 1 d . . . . .
C23 C 0.9924(2) 0.3977(6) 0.79625(17) 0.0321(8) Uani 1 1 d . . . . .
C24 C 1.0402(2) 0.4914(6) 0.75963(17) 0.0306(8) Uani 1 1 d . . . . .
C25 C 1.0037(2) 0.5632(6) 0.71174(17) 0.0305(8) Uani 1 1 d . . . . .
H25 H 0.946705 0.554533 0.702967 0.037 Uiso 1 1 calc R U . . .
C26 C 1.0487(2) 0.6474(6) 0.67638(17) 0.0312(8) Uani 1 1 d . . . . .
H26 H 1.022572 0.693071 0.643597 0.037 Uiso 1 1 calc R U . . .
C27 C 1.1315(3) 0.6641(6) 0.68936(18) 0.0335(9) Uani 1 1 d . . . . .
C28 C 1.1689(3) 0.6022(6) 0.73852(19) 0.0355(9) Uani 1 1 d . . . . .
H28 H 1.225172 0.619484 0.748518 0.043 Uiso 1 1 calc R U . . .
C29 C 1.1240(3) 0.5161(6) 0.77256(18) 0.0360(9) Uani 1 1 d . . . . .
H29 H 1.150346 0.472389 0.805552 0.043 Uiso 1 1 calc R U . . .
C30 C 1.1821(3) 0.7425(7) 0.65065(19) 0.0401(8) Uani 1 1 d D . . . .
C31 C 1.0149(3) 0.4142(6) 0.85089(18) 0.0374(9) Uani 1 1 d . . . . .
H31 H 1.064622 0.469033 0.862908 0.045 Uiso 1 1 calc R U . . .
C32 C 0.9671(3) 0.3528(7) 0.89023(19) 0.0399(10) Uani 1 1 d . . . . .
C33 C 0.8898(3) 0.2847(7) 0.87372(19) 0.0412(10) Uani 1 1 d . . . . .
C34 C 0.8664(3) 0.2716(6) 0.81704(17) 0.0356(9) Uani 1 1 d . . . . .
C35 C 0.8410(3) 0.2305(8) 0.9132(2) 0.0522(12) Uani 1 1 d . . . . .
H35 H 0.788767 0.184731 0.902297 0.063 Uiso 1 1 calc R U . . .
C36 C 0.8690(4) 0.2442(10) 0.9671(2) 0.0645(16) Uani 1 1 d . . . . .
H36 H 0.836384 0.206128 0.993298 0.077 Uiso 1 1 calc R U . . .
C37 C 0.9458(4) 0.3142(10) 0.9837(2) 0.0616(16) Uani 1 1 d . . . . .
H37 H 0.964601 0.323878 1.021022 0.074 Uiso 1 1 calc R U . . .
C38 C 0.9932(4) 0.3681(8) 0.9461(2) 0.0494(12) Uani 1 1 d . . . . .
H38 H 1.044523 0.416743 0.957747 0.059 Uiso 1 1 calc R U . . .
S4 S 0.84281(6) 0.75227(15) 0.77949(4) 0.0381(2) Uani 1 1 d . . . . .
S5 S 0.81900(6) 0.74627(16) 0.65372(5) 0.0385(2) Uani 1 1 d . . . . .
S6 S 0.67950(6) 0.68400(16) 0.56006(4) 0.0379(2) Uani 1 1 d . . . . .
F7A F 0.3237(12) 0.140(3) 0.6777(12) 0.052(4) Uani 0.36(3) 1 d D . P I 1
F7B F 0.3103(8) 0.188(2) 0.6726(7) 0.072(4) Uani 0.64(3) 1 d D . P I 2
F8A F 0.3858(12) 0.178(4) 0.6089(8) 0.073(5) Uani 0.36(3) 1 d D . P I 1
F8B F 0.3985(6) 0.1225(11) 0.6209(3) 0.0455(16) Uani 0.64(3) 1 d D . P I 2
F9A F 0.3096(8) 0.3676(15) 0.6362(9) 0.059(4) Uani 0.36(3) 1 d D . P I 1
F9B F 0.3396(8) 0.3568(9) 0.6099(5) 0.071(4) Uani 0.64(3) 1 d D . P I 2
F10A F 0.5193(10) 1.211(2) 0.8708(6) 0.050(5) Uani 0.42(3) 1 d D . P J 1
F10B F 0.5221(12) 1.208(2) 0.8731(7) 0.100(7) Uani 0.58(3) 1 d D . P J 2
F11A F 0.5275(15) 0.9556(17) 0.9001(4) 0.081(5) Uani 0.42(3) 1 d D . P J 1
F11B F 0.4662(13) 0.9823(14) 0.8948(3) 0.097(7) Uani 0.58(3) 1 d D . P J 2
F12A F 0.4139(10) 1.068(3) 0.8783(7) 0.096(8) Uani 0.42(3) 1 d D . P J 1
F12B F 0.3939(6) 1.1758(19) 0.8517(6) 0.088(4) Uani 0.58(3) 1 d D . P J 2
C39 C 0.7869(2) 0.7419(7) 0.71681(18) 0.0349(9) Uani 1 1 d . . . . .
C40 C 0.7048(2) 0.7102(6) 0.71777(17) 0.0318(8) Uani 1 1 d . . . . .
C41 C 0.6884(2) 0.6675(6) 0.77178(17) 0.0327(8) Uani 1 1 d . . . . .
C42 C 0.7570(2) 0.6984(6) 0.80948(18) 0.0357(9) Uani 1 1 d . . . . .
C43 C 0.7586(3) 0.6772(7) 0.86606(18) 0.0385(10) Uani 1 1 d . . . . .
C44 C 0.6876(3) 0.6141(7) 0.88439(19) 0.0420(10) Uani 1 1 d . . . . .
C45 C 0.6210(3) 0.5643(6) 0.84615(18) 0.0370(9) Uani 1 1 d . . . . .
H45 H 0.574995 0.514878 0.859004 0.044 Uiso 1 1 calc R U . . .
C46 C 0.6207(3) 0.5850(6) 0.79133(18) 0.0338(9) Uani 1 1 d . . . . .
C47 C 0.5551(2) 0.4982(6) 0.75510(17) 0.0308(8) Uani 1 1 d . . . . .
C48 C 0.4774(3) 0.4792(6) 0.77033(17) 0.0343(9) Uani 1 1 d . . . . .
H48 H 0.465359 0.523836 0.803770 0.041 Uiso 1 1 calc R U . . .
C49 C 0.4178(3) 0.3953(6) 0.73657(19) 0.0354(9) Uani 1 1 d . . . . .
H49 H 0.365003 0.383825 0.746822 0.043 Uiso 1 1 calc R U . . .
C50 C 0.4352(3) 0.3280(6) 0.68777(19) 0.0353(9) Uani 1 1 d . . . . .
C51 C 0.5129(3) 0.3396(6) 0.67357(18) 0.0334(9) Uani 1 1 d . . . . .
H51 H 0.525307 0.291780 0.640666 0.040 Uiso 1 1 calc R U . . .
C52 C 0.5724(2) 0.4215(6) 0.70772(17) 0.0316(8) Uani 1 1 d . . . . .
H52 H 0.626119 0.425265 0.698570 0.038 Uiso 1 1 calc R U . . .
C53 C 0.3690(3) 0.2510(7) 0.65013(19) 0.0394(8) Uani 1 1 d D . . . .
C54 C 0.6854(4) 0.5872(8) 0.9404(2) 0.0534(13) Uani 1 1 d . . . . .
H54 H 0.637827 0.545247 0.953196 0.064 Uiso 1 1 calc R U . . .
C55 C 0.7533(4) 0.6226(10) 0.9760(2) 0.0606(16) Uani 1 1 d . . . . .
H55 H 0.752157 0.604783 1.013481 0.073 Uiso 1 1 calc R U . . .
C56 C 0.8231(3) 0.6836(9) 0.9579(2) 0.0599(15) Uani 1 1 d . . . . .
H56 H 0.869043 0.707030 0.983336 0.072 Uiso 1 1 calc R U . . .
C57 C 0.8274(3) 0.7110(8) 0.9041(2) 0.0505(12) Uani 1 1 d . . . . .
H57 H 0.875957 0.752102 0.892420 0.061 Uiso 1 1 calc R U . . .
C58 C 0.6637(2) 0.7188(6) 0.66307(17) 0.0330(9) Uani 1 1 d . . . . .
C59 C 0.5815(2) 0.7239(6) 0.63448(16) 0.0314(8) Uani 1 1 d . . . . .
C60 C 0.5055(2) 0.7708(6) 0.65255(17) 0.0330(9) Uani 1 1 d . . . . .
C61 C 0.4991(3) 0.8511(6) 0.70533(18) 0.0332(9) Uani 1 1 d . . . . .
C62 C 0.5597(3) 0.9574(6) 0.73107(19) 0.0348(9) Uani 1 1 d . . . . .
H62 H 0.607135 0.977342 0.714371 0.042 Uiso 1 1 calc R U . . .
C63 C 0.5521(3) 1.0339(7) 0.7802(2) 0.0426(11) Uani 1 1 d . . . . .
H63 H 0.593997 1.104669 0.796907 0.051 Uiso 1 1 calc R U . . .
C64 C 0.4829(4) 1.0064(7) 0.8046(2) 0.0475(12) Uani 1 1 d D . . . .
C65 C 0.4203(3) 0.9080(7) 0.7793(2) 0.0425(10) Uani 1 1 d . . . . .
H65 H 0.372030 0.893040 0.795469 0.051 Uiso 1 1 calc R U . . .
C66 C 0.4286(3) 0.8320(6) 0.7305(2) 0.0371(9) Uani 1 1 d . . . . .
H66 H 0.385480 0.765022 0.713418 0.045 Uiso 1 1 calc R U . . .
C67A C 0.4865(14) 1.057(2) 0.8637(6) 0.050(4) Uani 0.42(3) 1 d D U P J 1
C67B C 0.4634(11) 1.097(2) 0.8549(6) 0.061(4) Uani 0.58(3) 1 d D U P J 2
C68 C 0.4365(2) 0.7542(7) 0.61646(17) 0.0352(9) Uani 1 1 d . . . . .
H68 H 0.386119 0.782357 0.628351 0.042 Uiso 1 1 calc R U . . .
C69 C 0.4363(2) 0.6976(7) 0.56266(18) 0.0362(10) Uani 1 1 d . . . . .
C70 C 0.5115(3) 0.6693(6) 0.54231(17) 0.0351(9) Uani 1 1 d . . . . .
C71 C 0.5120(3) 0.6217(7) 0.48794(19) 0.0392(10) Uani 1 1 d . . . . .
H71 H 0.561861 0.604417 0.473941 0.047 Uiso 1 1 calc R U . . .
C72 C 0.4402(3) 0.6004(7) 0.45530(19) 0.0410(10) Uani 1 1 d . . . . .
H72 H 0.440844 0.568081 0.418713 0.049 Uiso 1 1 calc R U . . .
C73 C 0.3663(3) 0.6255(7) 0.47514(19) 0.0426(11) Uani 1 1 d . . . . .
H73 H 0.317275 0.608332 0.452040 0.051 Uiso 1 1 calc R U . . .
C74 C 0.3636(3) 0.6745(7) 0.52744(18) 0.0382(10) Uani 1 1 d . . . . .
H74 H 0.312857 0.693045 0.540198 0.046 Uiso 1 1 calc R U . . .
C75 C 0.5822(3) 0.6912(6) 0.57998(17) 0.0345(9) Uani 1 1 d . . . . .
C76 C 0.7196(2) 0.7183(7) 0.62616(18) 0.0370(9) Uani 1 1 d . . . . .

loop_
_atom_site_aniso_label
_atom_site_aniso_U_11
_atom_site_aniso_U_22
_atom_site_aniso_U_33
_atom_site_aniso_U_23
_atom_site_aniso_U_13
_atom_site_aniso_U_12
Cl2B 0.129(15) 0.088(15) 0.141(18) 0.043(14) 0.038(16) 0.024(11)
Cl1B 0.130(13) 0.080(11) 0.043(6) 0.007(7) 0.001(8) -0.009(9)
C1SB 0.066(15) 0.063(16) 0.052(15) 0.024(11) 0.024(12) -0.020(11)
Cl2C 0.109(18) 0.17(2) 0.086(14) 0.019(14) -0.023(12) 0.032(18)
Cl1C 0.105(15) 0.109(14) 0.097(13) 0.012(10) 0.029(10) 0.035(12)
C1SC 0.14(4) 0.17(4) 0.12(4) 0.02(2) 0.014(17) -0.001(17)
Cl1D 0.19(2) 0.20(2) 0.147(17) -0.018(17) 0.025(15) -0.021(19)
Cl2D 0.21(3) 0.42(5) 0.24(3) -0.15(3) 0.05(2) 0.08(3)
C1SD 0.17(4) 0.18(4) 0.18(4) -0.03(3) 0.01(3) -0.01(3)
Cl2E 0.35(6) 0.32(6) 0.16(2) -0.07(3) 0.07(3) -0.04(5)
Cl1E 0.22(3) 0.20(3) 0.138(18) -0.053(19) 0.07(2) -0.12(3)
C1SE 0.24(6) 0.22(7) 0.15(5) -0.09(4) 0.02(4) -0.10(6)
Cl2F 0.133(14) 0.109(13) 0.185(19) 0.010(12) 0.004(13) 0.011(10)
Cl1F 0.42(6) 0.40(7) 0.30(5) -0.05(4) -0.01(5) -0.21(5)
C1SF 0.32(8) 0.32(8) 0.32(8) 0.03(7) -0.03(4) -0.06(4)
Cl1S 0.130(12) 0.113(12) 0.069(8) 0.017(8) -0.004(8) 0.001(9)
Cl2S 0.125(11) 0.151(18) 0.100(12) 0.059(14) -0.007(10) 0.014(11)
C1SA 0.113(19) 0.063(17) 0.044(14) -0.001(13) 0.032(16) 0.012(15)
S1 0.0306(4) 0.0419(6) 0.0447(5) -0.0009(5) 0.0135(4) -0.0010(4)
S2 0.0234(4) 0.0446(6) 0.0440(5) -0.0065(5) 0.0051(4) 0.0001(4)
S3 0.0247(4) 0.0461(6) 0.0359(5) -0.0042(4) -0.0004(3) 0.0031(4)
F1A 0.071(7) 0.047(3) 0.049(4) 0.011(3) -0.003(6) -0.007(4)
F1B 0.060(5) 0.12(2) 0.063(13) 0.051(12) -0.010(7) 0.017(9)
F2A 0.057(2) 0.083(6) 0.054(4) 0.020(4) -0.011(3) -0.001(3)
F2B 0.14(3) 0.058(6) 0.048(6) 0.001(5) -0.033(11) -0.016(10)
F3A 0.078(5) 0.061(3) 0.039(2) 0.000(2) -0.008(3) 0.006(3)
F3B 0.069(11) 0.049(9) 0.038(8) 0.012(8) -0.003(11) -0.006(9)
F4A 0.039(5) 0.078(12) 0.058(8) 0.018(7) 0.003(5) -0.018(6)
F4B 0.032(3) 0.048(4) 0.058(3) -0.007(3) 0.013(2) -0.010(3)
F5A 0.085(13) 0.042(5) 0.074(7) -0.008(5) 0.050(9) -0.001(5)
F5B 0.072(5) 0.044(3) 0.085(8) -0.010(3) 0.049(5) -0.002(3)
F6A 0.041(5) 0.045(6) 0.042(6) 0.006(4) 0.017(4) 0.000(4)
F6B 0.044(4) 0.097(8) 0.047(4) 0.019(5) 0.002(3) -0.010(4)
C1 0.0308(19) 0.035(2) 0.043(2) -0.0030(18) 0.0069(15) -0.0004(18)
C2 0.0260(17) 0.033(2) 0.039(2) -0.0029(17) 0.0074(14) 0.0021(17)
C3 0.0268(17) 0.032(2) 0.0371(19) -0.0043(17) 0.0045(14) 0.0008(17)
C4 0.0259(18) 0.036(2) 0.042(2) -0.0050(18) 0.0043(15) 0.0009(17)
C5 0.0267(18) 0.031(2) 0.0340(19) -0.0034(16) 0.0026(14) 0.0008(17)
C6 0.0255(18) 0.039(2) 0.035(2) -0.0034(17) 0.0014(14) 0.0014(17)
C7 0.032(2) 0.033(2) 0.0332(19) -0.0055(16) 0.0043(15) 0.0013(16)
C8 0.037(2) 0.038(3) 0.034(2) -0.0047(17) 0.0027(16) -0.0012(19)
C9 0.046(3) 0.041(3) 0.033(2) -0.0003(18) 0.0036(17) 0.000(2)
C10 0.040(2) 0.046(3) 0.035(2) -0.0017(19) 0.0106(17) -0.003(2)
C11 0.033(2) 0.051(3) 0.038(2) -0.006(2) 0.0081(17) -0.001(2)
C12 0.031(2) 0.040(3) 0.0340(19) -0.0040(18) 0.0060(15) 0.0004(18)
C13 0.0295(18) 0.040(2) 0.0337(19) -0.0042(17) 0.0013(14) 0.0006(18)
C14 0.0220(17) 0.031(2) 0.0373(19) -0.0027(16) 0.0019(14) 0.0008(16)
C15 0.0299(19) 0.031(2) 0.0303(17) -0.0041(16) 0.0046(14) 0.0050(16)
C16 0.0294(19) 0.033(2) 0.037(2) -0.0062(17) 0.0055(16) 0.0020(17)
C17 0.035(2) 0.029(2) 0.039(2) -0.0013(17) 0.0060(17) -0.0003(17)
C18 0.042(2) 0.032(2) 0.039(2) 0.0016(19) -0.0027(19) 0.0025(17)
C19 0.032(2) 0.037(2) 0.043(2) -0.0053(18) -0.0055(17) 0.0013(18)
C20 0.0289(19) 0.035(2) 0.038(2) -0.0023(17) 0.0038(15) 0.0031(17)
C21 0.059(2) 0.047(2) 0.044(2) 0.0078(17) -0.0085(18) -0.0059(18)
C22 0.0293(18) 0.031(2) 0.036(2) -0.0005(16) 0.0074(15) 0.0030(16)
C23 0.0266(18) 0.034(2) 0.036(2) 0.0008(17) 0.0060(15) 0.0046(16)
C24 0.0275(19) 0.032(2) 0.0327(19) -0.0033(15) 0.0061(15) 0.0017(16)
C25 0.0253(18) 0.032(2) 0.0339(19) -0.0032(16) 0.0033(15) 0.0016(15)
C26 0.0280(19) 0.030(2) 0.0360(19) -0.0023(16) 0.0042(15) 0.0013(16)
C27 0.0277(19) 0.030(2) 0.044(2) -0.0027(17) 0.0082(16) -0.0017(16)
C28 0.0253(18) 0.034(2) 0.047(2) -0.0005(18) 0.0034(16) -0.0004(16)
C29 0.032(2) 0.037(3) 0.037(2) -0.0005(18) -0.0012(17) 0.0014(18)
C30 0.0350(18) 0.040(2) 0.047(2) -0.0026(16) 0.0124(14) -0.0024(15)
C31 0.037(2) 0.037(2) 0.037(2) -0.0017(18) 0.0031(17) 0.0034(18)
C32 0.045(2) 0.039(2) 0.037(2) 0.0013(18) 0.0080(18) 0.008(2)
C33 0.043(2) 0.041(3) 0.041(2) 0.0041(19) 0.0109(18) 0.006(2)
C34 0.035(2) 0.033(2) 0.039(2) -0.0016(17) 0.0094(16) 0.0005(17)
C35 0.052(3) 0.061(3) 0.047(3) 0.006(2) 0.019(2) 0.000(3)
C36 0.073(4) 0.081(5) 0.044(3) 0.008(3) 0.025(3) -0.004(4)
C37 0.062(3) 0.086(5) 0.038(2) 0.007(3) 0.011(2) 0.013(3)
C38 0.051(3) 0.057(3) 0.040(2) 0.004(2) 0.004(2) 0.008(2)
S4 0.0246(4) 0.0400(6) 0.0484(5) -0.0009(5) -0.0008(4) -0.0009(4)
S5 0.0229(4) 0.0454(6) 0.0480(5) 0.0069(5) 0.0068(4) 0.0013(4)
S6 0.0275(4) 0.0480(7) 0.0395(5) 0.0051(4) 0.0084(4) 0.0036(4)
F7A 0.034(6) 0.052(7) 0.069(6) 0.006(6) 0.003(5) -0.011(5)
F7B 0.044(5) 0.107(10) 0.068(6) -0.024(6) 0.018(5) -0.035(6)
F8A 0.034(6) 0.116(13) 0.071(6) -0.045(8) 0.011(6) -0.022(8)
F8B 0.040(3) 0.044(3) 0.050(3) -0.011(2) -0.005(2) 0.002(2)
F9A 0.042(5) 0.052(5) 0.075(10) 0.004(4) -0.022(5) 0.004(3)
F9B 0.071(6) 0.046(3) 0.082(5) 0.011(3) -0.040(5) -0.006(3)
F10A 0.074(9) 0.049(11) 0.028(6) -0.004(6) 0.008(5) -0.010(8)
F10B 0.163(16) 0.058(11) 0.084(11) -0.027(8) 0.031(10) -0.049(10)
F11A 0.135(14) 0.061(6) 0.046(5) 0.003(4) 0.009(7) 0.024(8)
F11B 0.19(2) 0.060(6) 0.045(4) 0.001(4) 0.029(7) -0.046(9)
F12A 0.083(9) 0.13(2) 0.082(11) -0.038(13) 0.048(8) -0.015(10)
F12B 0.085(5) 0.097(9) 0.089(7) -0.049(6) 0.043(5) -0.005(5)
C39 0.0249(17) 0.037(2) 0.043(2) 0.0046(18) 0.0032(14) 0.0012(17)
C40 0.0218(17) 0.032(2) 0.042(2) 0.0030(17) 0.0040(14) 0.0011(16)
C41 0.0287(18) 0.030(2) 0.038(2) -0.0003(16) 0.0004(15) 0.0031(16)
C42 0.0290(19) 0.035(2) 0.042(2) -0.0012(17) -0.0004(15) 0.0012(17)
C43 0.034(2) 0.041(2) 0.039(2) -0.0059(18) -0.0027(16) 0.0001(18)
C44 0.041(2) 0.046(3) 0.038(2) -0.0030(19) -0.0020(18) 0.005(2)
C45 0.032(2) 0.042(2) 0.037(2) 0.0004(18) 0.0028(16) 0.0011(18)
C46 0.0307(19) 0.032(2) 0.038(2) -0.0012(17) 0.0024(16) 0.0017(17)
C47 0.0285(19) 0.032(2) 0.0321(19) 0.0050(15) 0.0051(15) 0.0011(16)
C48 0.032(2) 0.036(2) 0.035(2) 0.0002(18) 0.0067(16) -0.0004(17)
C49 0.0254(18) 0.040(2) 0.042(2) 0.0026(19) 0.0083(16) -0.0007(17)
C50 0.0275(19) 0.035(2) 0.043(2) -0.0029(17) 0.0001(16) 0.0032(17)
C51 0.033(2) 0.031(2) 0.037(2) 0.0009(16) 0.0045(16) 0.0018(17)
C52 0.0268(18) 0.032(2) 0.036(2) 0.0023(16) 0.0035(15) 0.0000(16)
C53 0.0292(17) 0.040(2) 0.048(2) -0.0022(15) -0.0008(14) -0.0016(16)
C54 0.051(3) 0.071(4) 0.038(2) -0.002(2) 0.002(2) 0.000(3)
C55 0.060(3) 0.080(4) 0.038(2) -0.008(3) -0.009(2) 0.005(3)
C56 0.045(3) 0.078(4) 0.051(3) -0.013(3) -0.017(2) 0.004(3)
C57 0.042(2) 0.053(3) 0.052(3) -0.011(2) -0.010(2) 0.002(2)
C58 0.0257(18) 0.034(2) 0.039(2) 0.0048(17) 0.0048(15) 0.0000(17)
C59 0.0239(17) 0.034(2) 0.0369(19) 0.0047(17) 0.0049(14) 0.0027(17)
C60 0.0254(18) 0.036(2) 0.0374(19) 0.0075(17) 0.0044(15) 0.0015(17)
C61 0.0287(19) 0.034(2) 0.037(2) 0.0063(17) 0.0022(15) 0.0050(16)
C62 0.0296(19) 0.032(2) 0.043(2) 0.0054(17) 0.0044(17) 0.0022(17)
C63 0.043(2) 0.037(3) 0.048(3) 0.001(2) 0.0025(19) -0.004(2)
C64 0.059(3) 0.038(3) 0.047(3) -0.002(2) 0.014(2) -0.007(2)
C65 0.043(2) 0.038(3) 0.049(3) 0.000(2) 0.016(2) -0.001(2)
C66 0.0280(19) 0.038(2) 0.046(2) 0.0026(19) 0.0067(17) 0.0009(17)
C67A 0.065(9) 0.038(9) 0.051(8) -0.010(7) 0.018(7) -0.007(7)
C67B 0.081(9) 0.049(8) 0.055(6) 0.002(5) 0.009(6) -0.025(6)
C68 0.0229(17) 0.043(3) 0.040(2) 0.0061(19) 0.0068(14) 0.0061(17)
C69 0.0269(19) 0.045(3) 0.037(2) 0.0051(19) 0.0027(15) 0.0024(18)
C70 0.032(2) 0.037(2) 0.037(2) 0.0061(17) 0.0055(16) 0.0018(18)
C71 0.038(2) 0.038(3) 0.042(2) 0.0025(19) 0.0078(18) 0.0024(19)
C72 0.047(3) 0.040(3) 0.036(2) 0.0018(18) 0.0031(18) -0.001(2)
C73 0.040(2) 0.047(3) 0.039(2) 0.006(2) -0.0042(18) 0.001(2)
C74 0.029(2) 0.043(3) 0.042(2) 0.0018(19) 0.0009(16) 0.0000(18)
C75 0.0289(19) 0.036(2) 0.039(2) 0.0067(18) 0.0071(15) 0.0034(17)
C76 0.0281(18) 0.043(3) 0.040(2) 0.0064(19) 0.0039(15) 0.0000(19)

loop_
_atom_type_symbol
_atom_type_description
_atom_type_scat_dispersion_real
_atom_type_scat_dispersion_imag
_atom_type_scat_source
C C 0.0181 0.0091 'International Tables Vol C Tables 4.2.6.8 and 6.1.1.4'
H H 0.0000 0.0000 'International Tables Vol C Tables 4.2.6.8 and 6.1.1.4'
Cl Cl 0.3639 0.7018 'International Tables Vol C Tables 4.2.6.8 and 6.1.1.4'
F F 0.0727 0.0534 'International Tables Vol C Tables 4.2.6.8 and 6.1.1.4'
S S 0.3331 0.5567 'International Tables Vol C Tables 4.2.6.8 and 6.1.1.4'

loop_
_geom_angle_atom_site_label_1
_geom_angle_atom_site_label_2
_geom_angle_atom_site_label_3
_geom_angle
_geom_angle_site_symmetry_1
_geom_angle_site_symmetry_3
_geom_angle_publ_flag
Cl2B C1SB H1SA 109.5 . . ?
Cl2B C1SB H1SB 109.5 . . ?
Cl1B C1SB Cl2B 110.8 . . ?
Cl1B C1SB H1SA 109.5 . . ?
Cl1B C1SB H1SB 109.5 . . ?
H1SA C1SB H1SB 108.1 . . ?
Cl2C C1SC H1SC 109.5 . . ?
Cl2C C1SC H1SD 109.5 . . ?
Cl1C C1SC Cl2C 110.8 . . ?
Cl1C C1SC H1SC 109.5 . . ?
Cl1C C1SC H1SD 109.5 . . ?
H1SC C1SC H1SD 108.1 . . ?
Cl1D C1SD H1SE 109.5 . . ?
Cl1D C1SD H1SF 109.5 . . ?
Cl2D C1SD Cl1D 110.8 . . ?
Cl2D C1SD H1SE 109.5 . . ?
Cl2D C1SD H1SF 109.5 . . ?
H1SE C1SD H1SF 108.1 . . ?
Cl2E C1SE H1SG 109.5 . . ?
Cl2E C1SE H1SH 109.5 . . ?
Cl1E C1SE Cl2E 110.82(6) . . ?
Cl1E C1SE H1SG 109.5 . . ?
Cl1E C1SE H1SH 109.5 . . ?
H1SG C1SE H1SH 108.1 . . ?
Cl2F C1SF H1SI 109.5 . . ?
Cl2F C1SF H1SJ 109.5 . . ?
Cl1F C1SF Cl2F 110.8 . . ?
Cl1F C1SF H1SI 109.5 . . ?
Cl1F C1SF H1SJ 109.5 . . ?
H1SI C1SF H1SJ 108.1 . . ?
Cl1S C1SA H1SK 109.5 . . ?
Cl1S C1SA H1SL 109.5 . . ?
Cl2S C1SA Cl1S 110.8 . . ?
Cl2S C1SA H1SK 109.5 . . ?
Cl2S C1SA H1SL 109.5 . . ?
H1SK C1SA H1SL 108.1 . . ?
C1 S1 C34 89.6(2) . . ?
C4 S2 C1 88.6(2) . . ?
C4 S3 C6 89.5(2) . . ?
S1 C1 S2 130.1(3) . . ?
C2 C1 S1 114.6(3) . . ?
C2 C1 S2 115.2(3) . . ?
C1 C2 C3 109.7(4) . . ?
C1 C2 C22 111.0(4) . . ?
C22 C2 C3 139.2(4) . . ?
C2 C3 C5 139.5(4) . . ?
C4 C3 C2 110.4(4) . . ?
C4 C3 C5 110.1(4) . . ?
S3 C4 S2 130.6(3) . . ?
C3 C4 S2 114.6(3) . . ?
C3 C4 S3 114.8(3) . . ?
C6 C5 C3 110.6(4) . . ?
C6 C5 C14 118.0(4) . . ?
C14 C5 C3 131.2(4) . . ?
C5 C6 S3 113.3(3) . . ?
C5 C6 C7 123.8(4) . . ?
C7 C6 S3 122.9(3) . . ?
C8 C7 C6 124.2(4) . . ?
C8 C7 C12 119.6(4) . . ?
C12 C7 C6 116.1(4) . . ?
C7 C8 H8 119.8 . . ?
C9 C8 C7 120.5(4) . . ?
C9 C8 H8 119.8 . . ?
C8 C9 H9 119.7 . . ?
C8 C9 C10 120.6(4) . . ?
C10 C9 H9 119.7 . . ?
C9 C10 H10 120.2 . . ?
C11 C10 C9 119.6(4) . . ?
C11 C10 H10 120.2 . . ?
C10 C11 H11 119.5 . . ?
C10 C11 C12 121.1(4) . . ?
C12 C11 H11 119.5 . . ?
C7 C12 C13 119.7(4) . . ?
C11 C12 C7 118.6(4) . . ?
C11 C12 C13 121.6(4) . . ?
C12 C13 H13 118.3 . . ?
C14 C13 C12 123.4(4) . . ?
C14 C13 H13 118.3 . . ?
C5 C14 C15 121.6(4) . . ?
C13 C14 C5 117.8(4) . . ?
C13 C14 C15 120.3(4) . . ?
C16 C15 C14 122.3(4) . . ?
C16 C15 C20 118.3(4) . . ?
C20 C15 C14 119.3(4) . . ?
C15 C16 H16 119.4 . . ?
C15 C16 C17 121.2(4) . . ?
C17 C16 H16 119.4 . . ?
C16 C17 H17 120.3 . . ?
C16 C17 C18 119.4(4) . . ?
C18 C17 H17 120.3 . . ?
C17 C18 C21 119.3(5) . . ?
C19 C18 C17 120.0(4) . . ?
C19 C18 C21 120.6(5) . . ?
C18 C19 H19 119.8 . . ?
C18 C19 C20 120.4(4) . . ?
C20 C19 H19 119.8 . . ?
C15 C20 H20 119.8 . . ?
C19 C20 C15 120.5(4) . . ?
C19 C20 H20 119.8 . . ?
F1A C21 F3A 104.1(14) . . ?
F1A C21 C18 116.0(15) . . ?
F1B C21 C18 104.9(13) . . ?
F2A C21 F1A 107.8(10) . . ?
F2A C21 F3A 102.3(6) . . ?
F2A C21 C18 115.6(7) . . ?
F2B C21 F1B 105.8(16) . . ?
F2B C21 F3B 113(4) . . ?
F2B C21 C18 116.4(15) . . ?
F3A C21 C18 109.6(6) . . ?
F3B C21 F1B 106(2) . . ?
F3B C21 C18 111(3) . . ?
C23 C22 C2 131.6(4) . . ?
C34 C22 C2 110.3(4) . . ?
C34 C22 C23 117.7(4) . . ?
C22 C23 C24 123.6(4) . . ?
C31 C23 C22 118.2(4) . . ?
C31 C23 C24 117.6(4) . . ?
C25 C24 C23 121.5(4) . . ?
C25 C24 C29 117.2(4) . . ?
C29 C24 C23 121.3(4) . . ?
C24 C25 H25 119.1 . . ?
C24 C25 C26 121.7(4) . . ?
C26 C25 H25 119.1 . . ?
C25 C26 H26 120.2 . . ?
C27 C26 C25 119.6(4) . . ?
C27 C26 H26 120.2 . . ?
C26 C27 C28 119.8(4) . . ?
C26 C27 C30 120.8(4) . . ?
C28 C27 C30 119.3(4) . . ?
C27 C28 H28 120.0 . . ?
C29 C28 C27 119.9(4) . . ?
C29 C28 H28 120.0 . . ?
C24 C29 H29 119.2 . . ?
C28 C29 C24 121.6(4) . . ?
C28 C29 H29 119.2 . . ?
F4A C30 F5A 107.9(10) . . ?
F4A C30 F6A 107.1(13) . . ?
F4A C30 C27 118.8(12) . . ?
F4B C30 C27 110.6(6) . . ?
F5A C30 C27 113.1(7) . . ?
F5B C30 F4B 102.4(6) . . ?
F5B C30 C27 110.4(6) . . ?
F6A C30 F5A 98.4(11) . . ?
F6A C30 C27 109.3(11) . . ?
F6B C30 F4B 105.8(9) . . ?
F6B C30 F5B 110.9(7) . . ?
F6B C30 C27 115.9(8) . . ?
C23 C31 H31 118.5 . . ?
C23 C31 C32 123.0(5) . . ?
C32 C31 H31 118.5 . . ?
C33 C32 C31 119.7(4) . . ?
C33 C32 C38 118.7(5) . . ?
C38 C32 C31 121.4(5) . . ?
C32 C33 C34 116.6(4) . . ?
C32 C33 C35 119.5(5) . . ?
C35 C33 C34 123.9(5) . . ?
C22 C34 S1 113.4(3) . . ?
C22 C34 C33 123.6(4) . . ?
C33 C34 S1 122.9(3) . . ?
C33 C35 H35 119.9 . . ?
C36 C35 C33 120.1(5) . . ?
C36 C35 H35 119.9 . . ?
C35 C36 H36 119.8 . . ?
C35 C36 C37 120.5(5) . . ?
C37 C36 H36 119.8 . . ?
C36 C37 H37 120.0 . . ?
C38 C37 C36 120.0(5) . . ?
C38 C37 H37 120.0 . . ?
C32 C38 H38 119.4 . . ?
C37 C38 C32 121.2(6) . . ?
C37 C38 H38 119.4 . . ?
C39 S4 C42 89.9(2) . . ?
C39 S5 C76 88.4(2) . . ?
C76 S6 C75 89.2(2) . . ?
S4 C39 S5 129.5(2) . . ?
C40 C39 S4 114.5(3) . . ?
C40 C39 S5 115.7(3) . . ?
C39 C40 C41 110.9(4) . . ?
C39 C40 C58 109.0(4) . . ?
C41 C40 C58 139.9(4) . . ?
C42 C41 C40 110.5(4) . . ?
C42 C41 C46 117.2(4) . . ?
C46 C41 C40 131.9(4) . . ?
C41 C42 S4 113.3(3) . . ?
C41 C42 C43 124.0(4) . . ?
C43 C42 S4 122.6(3) . . ?
C42 C43 C57 124.0(5) . . ?
C44 C43 C42 116.8(4) . . ?
C44 C43 C57 119.2(4) . . ?
C43 C44 C45 119.6(4) . . ?
C43 C44 C54 119.7(5) . . ?
C54 C44 C45 120.5(5) . . ?
C44 C45 H45 118.7 . . ?
C46 C45 C44 122.7(4) . . ?
C46 C45 H45 118.7 . . ?
C41 C46 C47 123.1(4) . . ?
C45 C46 C41 118.9(4) . . ?
C45 C46 C47 117.4(4) . . ?
C48 C47 C46 121.0(4) . . ?
C52 C47 C46 120.2(4) . . ?
C52 C47 C48 118.6(4) . . ?
C47 C48 H48 120.0 . . ?
C49 C48 C47 120.0(4) . . ?
C49 C48 H48 120.0 . . ?
C48 C49 H49 119.8 . . ?
C48 C49 C50 120.3(4) . . ?
C50 C49 H49 119.8 . . ?
C49 C50 C53 119.5(4) . . ?
C51 C50 C49 120.0(4) . . ?
C51 C50 C53 120.5(4) . . ?
C50 C51 H51 120.2 . . ?
C50 C51 C52 119.5(4) . . ?
C52 C51 H51 120.2 . . ?
C47 C52 H52 119.3 . . ?
C51 C52 C47 121.4(4) . . ?
C51 C52 H52 119.3 . . ?
F7A C53 C50 110.5(14) . . ?
F7B C53 F8B 106.5(10) . . ?
F7B C53 F9B 109.9(8) . . ?
F7B C53 C50 115.2(9) . . ?
F8A C53 F7A 107.9(19) . . ?
F8A C53 F9A 109.3(11) . . ?
F8A C53 C50 119.3(9) . . ?
F8B C53 C50 110.7(5) . . ?
F9A C53 F7A 97.6(11) . . ?
F9A C53 C50 110.1(7) . . ?
F9B C53 F8B 100.5(7) . . ?
F9B C53 C50 112.9(5) . . ?
C44 C54 H54 120.4 . . ?
C55 C54 C44 119.2(6) . . ?
C55 C54 H54 120.4 . . ?
C54 C55 H55 119.5 . . ?
C54 C55 C56 121.1(5) . . ?
C56 C55 H55 119.5 . . ?
C55 C56 H56 119.3 . . ?
C57 C56 C55 121.4(5) . . ?
C57 C56 H56 119.3 . . ?
C43 C57 H57 120.3 . . ?
C56 C57 C43 119.4(5) . . ?
C56 C57 H57 120.3 . . ?
C40 C58 C59 139.9(4) . . ?
C76 C58 C40 110.3(3) . . ?
C76 C58 C59 109.8(4) . . ?
C60 C59 C58 131.1(4) . . ?
C75 C59 C58 110.7(4) . . ?
C75 C59 C60 117.9(4) . . ?
C59 C60 C61 123.4(4) . . ?
C68 C60 C59 117.7(4) . . ?
C68 C60 C61 118.7(4) . . ?
C62 C61 C60 122.6(4) . . ?
C66 C61 C60 120.5(4) . . ?
C66 C61 C62 116.8(4) . . ?
C61 C62 H62 119.1 . . ?
C63 C62 C61 121.8(4) . . ?
C63 C62 H62 119.1 . . ?
C62 C63 H63 120.3 . . ?
C64 C63 C62 119.5(5) . . ?
C64 C63 H63 120.3 . . ?
C63 C64 C65 120.4(5) . . ?
C63 C64 C67A 116.7(10) . . ?
C63 C64 C67B 124.5(7) . . ?
C65 C64 C67A 121.8(9) . . ?
C65 C64 C67B 114.6(7) . . ?
C64 C65 H65 120.2 . . ?
C66 C65 C64 119.7(5) . . ?
C66 C65 H65 120.2 . . ?
C61 C66 H66 119.1 . . ?
C65 C66 C61 121.8(4) . . ?
C65 C66 H66 119.1 . . ?
F10A C67A C64 109.6(13) . . ?
F11A C67A F10A 106.9(16) . . ?
F11A C67A C64 117.3(14) . . ?
F12A C67A F10A 106.0(17) . . ?
F12A C67A F11A 105.3(16) . . ?
F12A C67A C64 111.1(15) . . ?
F10B C67B C64 111.5(13) . . ?
F11B C67B F10B 103.4(15) . . ?
F11B C67B C64 107.9(13) . . ?
F12B C67B F10B 107.7(15) . . ?
F12B C67B F11B 108.5(13) . . ?
F12B C67B C64 117.0(12) . . ?
C60 C68 H68 118.1 . . ?
C60 C68 C69 123.8(4) . . ?
C69 C68 H68 118.1 . . ?
C68 C69 C70 119.2(4) . . ?
C68 C69 C74 122.2(4) . . ?
C74 C69 C70 118.6(4) . . ?
C71 C70 C69 119.6(4) . . ?
C71 C70 C75 124.6(4) . . ?
C75 C70 C69 115.9(4) . . ?
C70 C71 H71 120.0 . . ?
C72 C71 C70 119.9(4) . . ?
C72 C71 H71 120.0 . . ?
C71 C72 H72 119.6 . . ?
C71 C72 C73 120.8(4) . . ?
C73 C72 H72 119.6 . . ?
C72 C73 H73 119.6 . . ?
C74 C73 C72 120.8(4) . . ?
C74 C73 H73 119.6 . . ?
C69 C74 H74 119.9 . . ?
C73 C74 C69 120.2(4) . . ?
C73 C74 H74 119.9 . . ?
C59 C75 S6 113.8(3) . . ?
C59 C75 C70 124.4(4) . . ?
C70 C75 S6 121.7(3) . . ?
S6 C76 S5 129.9(3) . . ?
C58 C76 S5 115.0(3) . . ?
C58 C76 S6 115.0(3) . . ?

loop_
_geom_bond_atom_site_label_1
_geom_bond_atom_site_label_2
_geom_bond_distance
_geom_bond_site_symmetry_2
_geom_bond_publ_flag
Cl2B C1SB 1.7762 . ?
Cl1B C1SB 1.7650 . ?
C1SB H1SA 0.9900 . ?
C1SB H1SB 0.9900 . ?
Cl2C C1SC 1.7774 . ?
Cl1C C1SC 1.7655(12) . ?
C1SC H1SC 0.9900 . ?
C1SC H1SD 0.9900 . ?
Cl1D C1SD 1.7791 . ?
Cl2D C1SD 1.7649(13) . ?
C1SD H1SE 0.9900 . ?
C1SD H1SF 0.9900 . ?
Cl2E C1SE 1.7762 . ?
Cl1E C1SE 1.7657(12) . ?
C1SE H1SG 0.9900 . ?
C1SE H1SH 0.9900 . ?
Cl2F C1SF 1.7772 . ?
Cl1F C1SF 1.7649 . ?
C1SF H1SI 0.9900 . ?
C1SF H1SJ 0.9900 . ?
Cl1S C1SA 1.7769 . ?
Cl2S C1SA 1.7645 . ?
C1SA H1SK 0.9900 . ?
C1SA H1SL 0.9900 . ?
S1 C1 1.725(5) . ?
S1 C34 1.749(5) . ?
S2 C1 1.735(5) . ?
S2 C4 1.729(4) . ?
S3 C4 1.721(5) . ?
S3 C6 1.750(4) . ?
F1A C21 1.317(11) . ?
F1B C21 1.42(2) . ?
F2A C21 1.308(10) . ?
F2B C21 1.258(19) . ?
F3A C21 1.406(9) . ?
F3B C21 1.342(19) . ?
F4A C30 1.269(14) . ?
F4B C30 1.382(8) . ?
F5A C30 1.395(13) . ?
F5B C30 1.339(8) . ?
F6A C30 1.392(13) . ?
F6B C30 1.289(11) . ?
C1 C2 1.382(5) . ?
C2 C3 1.452(6) . ?
C2 C22 1.452(6) . ?
C3 C4 1.389(5) . ?
C3 C5 1.453(5) . ?
C5 C6 1.398(5) . ?
C5 C14 1.451(5) . ?
C6 C7 1.426(6) . ?
C7 C8 1.410(6) . ?
C7 C12 1.420(6) . ?
C8 H8 0.9500 . ?
C8 C9 1.360(7) . ?
C9 H9 0.9500 . ?
C9 C10 1.424(7) . ?
C10 H10 0.9500 . ?
C10 C11 1.370(7) . ?
C11 H11 0.9500 . ?
C11 C12 1.412(6) . ?
C12 C13 1.424(6) . ?
C13 H13 0.9500 . ?
C13 C14 1.370(6) . ?
C14 C15 1.490(6) . ?
C15 C16 1.391(6) . ?
C15 C20 1.411(6) . ?
C16 H16 0.9500 . ?
C16 C17 1.391(6) . ?
C17 H17 0.9500 . ?
C17 C18 1.401(7) . ?
C18 C19 1.378(7) . ?
C18 C21 1.494(6) . ?
C19 H19 0.9500 . ?
C19 C20 1.385(6) . ?
C20 H20 0.9500 . ?
C22 C23 1.442(6) . ?
C22 C34 1.404(6) . ?
C23 C24 1.482(6) . ?
C23 C31 1.377(6) . ?
C24 C25 1.395(6) . ?
C24 C29 1.407(6) . ?
C25 H25 0.9500 . ?
C25 C26 1.394(6) . ?
C26 H26 0.9500 . ?
C26 C27 1.384(6) . ?
C27 C28 1.395(6) . ?
C27 C30 1.492(6) . ?
C28 H28 0.9500 . ?
C28 C29 1.378(7) . ?
C29 H29 0.9500 . ?
C31 H31 0.9500 . ?
C31 C32 1.423(7) . ?
C32 C33 1.409(7) . ?
C32 C38 1.416(7) . ?
C33 C34 1.425(6) . ?
C33 C35 1.418(7) . ?
C35 H35 0.9500 . ?
C35 C36 1.374(8) . ?
C36 H36 0.9500 . ?
C36 C37 1.408(10) . ?
C37 H37 0.9500 . ?
C37 C38 1.365(8) . ?
C38 H38 0.9500 . ?
S4 C39 1.723(4) . ?
S4 C42 1.745(5) . ?
S5 C39 1.725(5) . ?
S5 C76 1.726(4) . ?
S6 C75 1.752(4) . ?
S6 C76 1.725(5) . ?
F7A C53 1.395(14) . ?
F7B C53 1.287(10) . ?
F8A C53 1.242(13) . ?
F8B C53 1.376(8) . ?
F9A C53 1.366(10) . ?
F9B C53 1.353(8) . ?
F10A C67A 1.340(18) . ?
F10B C67B 1.353(15) . ?
F11A C67A 1.34(2) . ?
F11B C67B 1.341(17) . ?
F12A C67A 1.31(2) . ?
F12B C67B 1.309(18) . ?
C39 C40 1.392(5) . ?
C40 C41 1.449(6) . ?
C40 C58 1.453(5) . ?
C41 C42 1.411(5) . ?
C41 C46 1.438(6) . ?
C42 C43 1.420(6) . ?
C43 C44 1.411(7) . ?
C43 C57 1.422(6) . ?
C44 C45 1.427(6) . ?
C44 C54 1.420(7) . ?
C45 H45 0.9500 . ?
C45 C46 1.378(6) . ?
C46 C47 1.497(6) . ?
C47 C48 1.401(6) . ?
C47 C52 1.391(6) . ?
C48 H48 0.9500 . ?
C48 C49 1.389(6) . ?
C49 H49 0.9500 . ?
C49 C50 1.393(7) . ?
C50 C51 1.385(6) . ?
C50 C53 1.488(6) . ?
C51 H51 0.9500 . ?
C51 C52 1.386(6) . ?
C52 H52 0.9500 . ?
C54 H54 0.9500 . ?
C54 C55 1.378(7) . ?
C55 H55 0.9500 . ?
C55 C56 1.384(9) . ?
C56 H56 0.9500 . ?
C56 C57 1.371(8) . ?
C57 H57 0.9500 . ?
C58 C59 1.465(5) . ?
C58 C76 1.388(6) . ?
C59 C60 1.444(5) . ?
C59 C75 1.387(6) . ?
C60 C61 1.479(6) . ?
C60 C68 1.376(6) . ?
C61 C62 1.407(6) . ?
C61 C66 1.405(6) . ?
C62 H62 0.9500 . ?
C62 C63 1.387(7) . ?
C63 H63 0.9500 . ?
C63 C64 1.385(8) . ?
C64 C65 1.390(8) . ?
C64 C67A 1.522(15) . ?
C64 C67B 1.513(14) . ?
C65 H65 0.9500 . ?
C65 C66 1.381(7) . ?
C66 H66 0.9500 . ?
C68 H68 0.9500 . ?
C68 C69 1.416(6) . ?
C69 C70 1.426(6) . ?
C69 C74 1.418(6) . ?
C70 C71 1.410(6) . ?
C70 C75 1.425(6) . ?
C71 H71 0.9500 . ?
C71 C72 1.372(7) . ?
C72 H72 0.9500 . ?
C72 C73 1.396(7) . ?
C73 H73 0.9500 . ?
C73 C74 1.369(7) . ?
C74 H74 0.9500 . ?

loop_
_geom_torsion_atom_site_label_1
_geom_torsion_atom_site_label_2
_geom_torsion_atom_site_label_3
_geom_torsion_atom_site_label_4
_geom_torsion
_geom_torsion_site_symmetry_1
_geom_torsion_site_symmetry_2
_geom_torsion_site_symmetry_3
_geom_torsion_site_symmetry_4
_geom_torsion_publ_flag
S1 C1 C2 C3 173.3(3) . . . . ?
S1 C1 C2 C22 -9.9(5) . . . . ?
S2 C1 C2 C3 -9.7(5) . . . . ?
S2 C1 C2 C22 167.1(3) . . . . ?
S3 C6 C7 C8 8.5(7) . . . . ?
S3 C6 C7 C12 -172.4(4) . . . . ?
C1 S1 C34 C22 3.0(4) . . . . ?
C1 S1 C34 C33 179.7(5) . . . . ?
C1 S2 C4 S3 -174.1(4) . . . . ?
C1 S2 C4 C3 5.0(4) . . . . ?
C1 C2 C3 C4 13.0(6) . . . . ?
C1 C2 C3 C5 -166.8(6) . . . . ?
C1 C2 C22 C23 -160.6(5) . . . . ?
C1 C2 C22 C34 11.8(6) . . . . ?
C2 C3 C4 S2 -11.3(5) . . . . ?
C2 C3 C4 S3 168.0(3) . . . . ?
C2 C3 C5 C6 -166.4(6) . . . . ?
C2 C3 C5 C14 18.6(10) . . . . ?
C2 C22 C23 C24 10.9(7) . . . . ?
C2 C22 C23 C31 -178.0(5) . . . . ?
C2 C22 C34 S1 -8.9(5) . . . . ?
C2 C22 C34 C33 174.4(5) . . . . ?
C3 C2 C22 C23 14.8(9) . . . . ?
C3 C2 C22 C34 -172.9(6) . . . . ?
C3 C5 C6 S3 -10.1(5) . . . . ?
C3 C5 C6 C7 172.4(4) . . . . ?
C3 C5 C14 C13 -175.0(5) . . . . ?
C3 C5 C14 C15 10.5(7) . . . . ?
C4 S2 C1 S1 179.5(4) . . . . ?
C4 S2 C1 C2 3.0(4) . . . . ?
C4 S3 C6 C5 2.9(4) . . . . ?
C4 S3 C6 C7 -179.6(4) . . . . ?
C4 C3 C5 C6 13.9(6) . . . . ?
C4 C3 C5 C14 -161.2(5) . . . . ?
C5 C3 C4 S2 168.5(3) . . . . ?
C5 C3 C4 S3 -12.2(5) . . . . ?
C5 C6 C7 C8 -174.3(5) . . . . ?
C5 C6 C7 C12 4.8(7) . . . . ?
C5 C14 C15 C16 32.2(6) . . . . ?
C5 C14 C15 C20 -151.4(4) . . . . ?
C6 S3 C4 S2 -175.3(4) . . . . ?
C6 S3 C4 C3 5.6(4) . . . . ?
C6 C5 C14 C13 10.2(7) . . . . ?
C6 C5 C14 C15 -164.3(4) . . . . ?
C6 C7 C8 C9 177.9(5) . . . . ?
C6 C7 C12 C11 -178.9(5) . . . . ?
C6 C7 C12 C13 3.6(7) . . . . ?
C7 C8 C9 C10 1.1(8) . . . . ?
C7 C12 C13 C14 -4.8(8) . . . . ?
C8 C7 C12 C11 0.3(7) . . . . ?
C8 C7 C12 C13 -177.3(5) . . . . ?
C8 C9 C10 C11 -0.3(8) . . . . ?
C9 C10 C11 C12 -0.6(8) . . . . ?
C10 C11 C12 C7 0.6(8) . . . . ?
C10 C11 C12 C13 178.1(5) . . . . ?
C11 C12 C13 C14 177.8(5) . . . . ?
C12 C7 C8 C9 -1.1(7) . . . . ?
C12 C13 C14 C5 -2.3(7) . . . . ?
C12 C13 C14 C15 172.2(4) . . . . ?
C13 C14 C15 C16 -142.1(5) . . . . ?
C13 C14 C15 C20 34.3(6) . . . . ?
C14 C5 C6 S3 165.7(3) . . . . ?
C14 C5 C6 C7 -11.8(7) . . . . ?
C14 C15 C16 C17 -179.4(4) . . . . ?
C14 C15 C20 C19 179.5(4) . . . . ?
C15 C16 C17 C18 -0.9(7) . . . . ?
C16 C15 C20 C19 -4.0(6) . . . . ?
C16 C17 C18 C19 -2.8(7) . . . . ?
C16 C17 C18 C21 174.5(5) . . . . ?
C17 C18 C19 C20 3.0(8) . . . . ?
C17 C18 C21 F1A 33.0(14) . . . . ?
C17 C18 C21 F1B 132(3) . . . . ?
C17 C18 C21 F2A 160.7(10) . . . . ?
C17 C18 C21 F2B -111(4) . . . . ?
C17 C18 C21 F3A -84.5(9) . . . . ?
C17 C18 C21 F3B 19(3) . . . . ?
C18 C19 C20 C15 0.4(7) . . . . ?
C19 C18 C21 F1A -149.7(13) . . . . ?
C19 C18 C21 F1B -50(3) . . . . ?
C19 C18 C21 F2A -22.0(12) . . . . ?
C19 C18 C21 F2B 66(4) . . . . ?
C19 C18 C21 F3A 92.9(9) . . . . ?
C19 C18 C21 F3B -164(3) . . . . ?
C20 C15 C16 C17 4.2(6) . . . . ?
C21 C18 C19 C20 -174.3(5) . . . . ?
C22 C2 C3 C4 -162.4(6) . . . . ?
C22 C2 C3 C5 17.8(11) . . . . ?
C22 C23 C24 C25 27.6(7) . . . . ?
C22 C23 C24 C29 -154.3(4) . . . . ?
C22 C23 C31 C32 -1.6(7) . . . . ?
C23 C22 C34 S1 164.7(3) . . . . ?
C23 C22 C34 C33 -12.1(7) . . . . ?
C23 C24 C25 C26 -178.2(4) . . . . ?
C23 C24 C29 C28 179.6(4) . . . . ?
C23 C31 C32 C33 -5.7(8) . . . . ?
C23 C31 C32 C38 178.3(5) . . . . ?
C24 C23 C31 C32 170.0(4) . . . . ?
C24 C25 C26 C27 -1.4(7) . . . . ?
C25 C24 C29 C28 -2.3(7) . . . . ?
C25 C26 C27 C28 -2.4(7) . . . . ?
C25 C26 C27 C30 175.6(4) . . . . ?
C26 C27 C28 C29 3.8(7) . . . . ?
C26 C27 C30 F4A 154.8(18) . . . . ?
C26 C27 C30 F4B 133.5(7) . . . . ?
C26 C27 C30 F5A -77.1(17) . . . . ?
C26 C27 C30 F5B -113.9(10) . . . . ?
C26 C27 C30 F6A 31.5(11) . . . . ?
C26 C27 C30 F6B 13.2(12) . . . . ?
C27 C28 C29 C24 -1.4(7) . . . . ?
C28 C27 C30 F4A -27.1(18) . . . . ?
C28 C27 C30 F4B -48.4(8) . . . . ?
C28 C27 C30 F5A 100.9(16) . . . . ?
C28 C27 C30 F5B 64.1(11) . . . . ?
C28 C27 C30 F6A -150.5(11) . . . . ?
C28 C27 C30 F6B -168.8(10) . . . . ?
C29 C24 C25 C26 3.7(6) . . . . ?
C30 C27 C28 C29 -174.2(5) . . . . ?
C31 C23 C24 C25 -143.4(4) . . . . ?
C31 C23 C24 C29 34.6(6) . . . . ?
C31 C32 C33 C34 4.0(7) . . . . ?
C31 C32 C33 C35 -177.3(5) . . . . ?
C31 C32 C38 C37 177.8(6) . . . . ?
C32 C33 C34 S1 -171.5(4) . . . . ?
C32 C33 C34 C22 4.9(8) . . . . ?
C32 C33 C35 C36 -0.2(9) . . . . ?
C33 C32 C38 C37 1.7(9) . . . . ?
C33 C35 C36 C37 1.0(11) . . . . ?
C34 S1 C1 S2 -172.3(4) . . . . ?
C34 S1 C1 C2 4.2(4) . . . . ?
C34 C22 C23 C24 -161.0(4) . . . . ?
C34 C22 C23 C31 10.1(6) . . . . ?
C34 C33 C35 C36 178.5(6) . . . . ?
C35 C33 C34 S1 9.9(8) . . . . ?
C35 C33 C34 C22 -173.7(5) . . . . ?
C35 C36 C37 C38 -0.4(11) . . . . ?
C36 C37 C38 C32 -0.9(10) . . . . ?
C38 C32 C33 C34 -179.9(5) . . . . ?
C38 C32 C33 C35 -1.1(8) . . . . ?
S4 C39 C40 C41 -8.9(5) . . . . ?
S4 C39 C40 C58 175.2(3) . . . . ?
S4 C42 C43 C44 -172.7(4) . . . . ?
S4 C42 C43 C57 5.4(8) . . . . ?
S5 C39 C40 C41 165.7(3) . . . . ?
S5 C39 C40 C58 -10.2(5) . . . . ?
C39 S4 C42 C41 2.1(4) . . . . ?
C39 S4 C42 C43 178.2(5) . . . . ?
C39 S5 C76 S6 -173.4(4) . . . . ?
C39 S5 C76 C58 4.6(4) . . . . ?
C39 C40 C41 C42 10.1(6) . . . . ?
C39 C40 C41 C46 -161.8(5) . . . . ?
C39 C40 C58 C59 -168.8(6) . . . . ?
C39 C40 C58 C76 13.1(6) . . . . ?
C40 C41 C42 S4 -7.4(5) . . . . ?
C40 C41 C42 C43 176.7(5) . . . . ?
C40 C41 C46 C45 -178.6(5) . . . . ?
C40 C41 C46 C47 10.3(8) . . . . ?
C40 C58 C59 C60 20.7(10) . . . . ?
C40 C58 C59 C75 -165.6(6) . . . . ?
C40 C58 C76 S5 -11.1(6) . . . . ?
C40 C58 C76 S6 167.2(4) . . . . ?
C41 C40 C58 C59 17.2(11) . . . . ?
C41 C40 C58 C76 -161.0(6) . . . . ?
C41 C42 C43 C44 3.0(8) . . . . ?
C41 C42 C43 C57 -178.9(5) . . . . ?
C41 C46 C47 C48 -154.4(4) . . . . ?
C41 C46 C47 C52 31.4(6) . . . . ?
C42 S4 C39 S5 -169.6(4) . . . . ?
C42 S4 C39 C40 4.0(4) . . . . ?
C42 C41 C46 C45 9.9(6) . . . . ?
C42 C41 C46 C47 -161.2(4) . . . . ?
C42 C43 C44 C45 4.3(7) . . . . ?
C42 C43 C44 C54 178.9(5) . . . . ?
C42 C43 C57 C56 -178.9(6) . . . . ?
C43 C44 C45 C46 -4.2(8) . . . . ?
C43 C44 C54 C55 -0.3(9) . . . . ?
C44 C43 C57 C56 -0.8(8) . . . . ?
C44 C45 C46 C41 -3.1(7) . . . . ?
C44 C45 C46 C47 168.4(4) . . . . ?
C44 C54 C55 C56 0.0(10) . . . . ?
C45 C44 C54 C55 174.3(6) . . . . ?
C45 C46 C47 C48 34.4(6) . . . . ?
C45 C46 C47 C52 -139.8(4) . . . . ?
C46 C41 C42 S4 165.9(3) . . . . ?
C46 C41 C42 C43 -10.1(7) . . . . ?
C46 C47 C48 C49 -178.7(4) . . . . ?
C46 C47 C52 C51 179.7(4) . . . . ?
C47 C48 C49 C50 0.7(7) . . . . ?
C48 C47 C52 C51 5.3(7) . . . . ?
C48 C49 C50 C51 2.2(7) . . . . ?
C48 C49 C50 C53 -175.0(5) . . . . ?
C49 C50 C51 C52 -1.3(7) . . . . ?
C49 C50 C53 F7A -47.9(12) . . . . ?
C49 C50 C53 F7B -28.2(12) . . . . ?
C49 C50 C53 F8A -173.9(19) . . . . ?
C49 C50 C53 F8B -149.1(6) . . . . ?
C49 C50 C53 F9A 58.7(13) . . . . ?
C49 C50 C53 F9B 99.2(10) . . . . ?
C50 C51 C52 C47 -2.5(7) . . . . ?
C51 C50 C53 F7A 134.9(11) . . . . ?
C51 C50 C53 F7B 154.6(11) . . . . ?
C51 C50 C53 F8A 9(2) . . . . ?
C51 C50 C53 F8B 33.7(7) . . . . ?
C51 C50 C53 F9A -118.5(12) . . . . ?
C51 C50 C53 F9B -78.0(10) . . . . ?
C52 C47 C48 C49 -4.4(7) . . . . ?
C53 C50 C51 C52 175.9(4) . . . . ?
C54 C44 C45 C46 -178.8(5) . . . . ?
C54 C55 C56 C57 0.0(11) . . . . ?
C55 C56 C57 C43 0.5(10) . . . . ?
C57 C43 C44 C45 -173.9(5) . . . . ?
C57 C43 C44 C54 0.7(8) . . . . ?
C58 C40 C41 C42 -175.9(6) . . . . ?
C58 C40 C41 C46 12.2(10) . . . . ?
C58 C59 C60 C61 9.8(8) . . . . ?
C58 C59 C60 C68 -176.7(5) . . . . ?
C58 C59 C75 S6 -8.6(5) . . . . ?
C58 C59 C75 C70 173.0(4) . . . . ?
C59 C58 C76 S5 170.2(4) . . . . ?
C59 C58 C76 S6 -11.6(6) . . . . ?
C59 C60 C61 C62 30.3(7) . . . . ?
C59 C60 C61 C66 -153.8(4) . . . . ?
C59 C60 C68 C69 -1.4(8) . . . . ?
C60 C59 C75 S6 166.0(3) . . . . ?
C60 C59 C75 C70 -12.3(7) . . . . ?
C60 C61 C62 C63 178.9(4) . . . . ?
C60 C61 C66 C65 -178.8(4) . . . . ?
C60 C68 C69 C70 -5.7(8) . . . . ?
C60 C68 C69 C74 176.9(5) . . . . ?
C61 C60 C68 C69 172.5(5) . . . . ?
C61 C62 C63 C64 -0.4(8) . . . . ?
C62 C61 C66 C65 -2.7(7) . . . . ?
C62 C63 C64 C65 -2.4(8) . . . . ?
C62 C63 C64 C67A 165.5(10) . . . . ?
C62 C63 C64 C67B -173.2(11) . . . . ?
C63 C64 C65 C66 2.5(9) . . . . ?
C63 C64 C67A F10A 46(2) . . . . ?
C63 C64 C67A F11A -75.8(19) . . . . ?
C63 C64 C67A F12A 163.0(15) . . . . ?
C63 C64 C67B F10B 0(2) . . . . ?
C63 C64 C67B F11B -112.8(12) . . . . ?
C63 C64 C67B F12B 124.6(12) . . . . ?
C64 C65 C66 C61 0.1(8) . . . . ?
C65 C64 C67A F10A -146.0(14) . . . . ?
C65 C64 C67A F11A 91.9(18) . . . . ?
C65 C64 C67A F12A -29(2) . . . . ?
C65 C64 C67B F10B -171.3(14) . . . . ?
C65 C64 C67B F11B 75.9(14) . . . . ?
C65 C64 C67B F12B -46.7(15) . . . . ?
C66 C61 C62 C63 2.9(7) . . . . ?
C67A C64 C65 C66 -164.7(11) . . . . ?
C67B C64 C65 C66 174.3(10) . . . . ?
C68 C60 C61 C62 -143.2(5) . . . . ?
C68 C60 C61 C66 32.7(6) . . . . ?
C68 C69 C70 C71 -176.6(5) . . . . ?
C68 C69 C70 C75 3.8(7) . . . . ?
C68 C69 C74 C73 177.6(5) . . . . ?
C69 C70 C71 C72 -1.0(7) . . . . ?
C69 C70 C75 S6 -172.9(4) . . . . ?
C69 C70 C75 C59 5.3(7) . . . . ?
C70 C69 C74 C73 0.2(8) . . . . ?
C70 C71 C72 C73 0.1(8) . . . . ?
C71 C70 C75 S6 7.5(7) . . . . ?
C71 C70 C75 C59 -174.3(5) . . . . ?
C71 C72 C73 C74 1.0(8) . . . . ?
C72 C73 C74 C69 -1.1(8) . . . . ?
C74 C69 C70 C71 0.9(7) . . . . ?
C74 C69 C70 C75 -178.7(5) . . . . ?
C75 S6 C76 S5 -176.2(4) . . . . ?
C75 S6 C76 C58 5.9(4) . . . . ?
C75 C59 C60 C61 -163.6(4) . . . . ?
C75 C59 C60 C68 10.0(7) . . . . ?
C75 C70 C71 C72 178.5(5) . . . . ?
C76 S5 C39 S4 177.2(4) . . . . ?
C76 S5 C39 C40 3.6(4) . . . . ?
C76 S6 C75 C59 1.9(4) . . . . ?
C76 S6 C75 C70 -179.7(4) . . . . ?
C76 C58 C59 C60 -161.1(5) . . . . ?
C76 C58 C59 C75 12.6(6) . . . . ?
